data_7713791
loop_
_publ_author_name
'Fu, Yuan'
'Tang, Jian'
'Hua, Jing'

_publ_section_title
;
 Ultrahigh Activity and Broad Temperature Resistance of Amine-Imine Cobalt
 Precatalysts for Butadiene Polymerization
;
_journal_name_full 'Dalton Transactions'
_journal_paper_doi 10.1039/D3DT02460A
_journal_year 2023
_chemical_formula_moiety 'C29 H44 Cl2 Co N2, C H2 Cl2'
_chemical_formula_sum 'C30 H46 Cl4 Co N2'
_chemical_formula_weight 635.42
_space_group_crystal_system monoclinic
_space_group_IT_number 14
_space_group_name_Hall '-P 2ybc'
_space_group_name_H-M_alt 'P 1 21/c 1'
_atom_sites_solution_hydrogens mixed
_atom_sites_solution_primary dual
_audit_creation_date 2023-08-17
_audit_creation_method
;
Olex2 1.5
(compiled 2022.04.07 svn.rca3783a0 for OlexSys, GUI svn.r6498)
;
_audit_update_record
;
2023-08-18 deposited with the CCDC.	2023-08-23 downloaded from the CCDC.
;
_cell_angle_alpha 90
_cell_angle_beta 93.145(8)
_cell_angle_gamma 90
_cell_formula_units_Z 4
_cell_length_a 8.271(4)
_cell_length_b 19.167(9)
_cell_length_c 21.451(10)
_cell_measurement_reflns_used 3895
_cell_measurement_temperature 300.00
_cell_measurement_theta_max 22.459
_cell_measurement_theta_min 2.328
_cell_volume 3396(3)
_computing_cell_refinement 'SAINT V8.40B (?, 2016)'
_computing_data_collection 'Bruker D8 Venture diffractrometer'
_computing_data_reduction 'SAINT V8.40B (?, 2016)'
_computing_molecular_graphics 'Olex2 1.5 (Dolomanov et al., 2009)'
_computing_publication_material 'Olex2 1.5 (Dolomanov et al., 2009)'
_computing_structure_refinement 'SHELXL 2019/2 (Sheldrick, 2015)'
_computing_structure_solution 'SHELXT 2018/2 (Sheldrick, 2018)'
_diffrn_ambient_temperature 300.00
_diffrn_detector 'CCD area detector'
_diffrn_measured_fraction_theta_full 0.977
_diffrn_measured_fraction_theta_max 0.977
_diffrn_measurement_device 'three-circle diffractometer'
_diffrn_measurement_device_type 'Bruker APEX-II CCD'
_diffrn_measurement_method '\f and \w scans'
_diffrn_radiation_monochromator graphite
_diffrn_radiation_probe x-ray
_diffrn_radiation_type MoK\a
_diffrn_radiation_wavelength 0.71073
_diffrn_reflns_av_R_equivalents 0.0683
_diffrn_reflns_av_unetI/netI 0.0605
_diffrn_reflns_Laue_measured_fraction_full 0.977
_diffrn_reflns_Laue_measured_fraction_max 0.977
_diffrn_reflns_limit_h_max 8
_diffrn_reflns_limit_h_min -8
_diffrn_reflns_limit_k_max 20
_diffrn_reflns_limit_k_min -20
_diffrn_reflns_limit_l_max 22
_diffrn_reflns_limit_l_min -23
_diffrn_reflns_number 18116
_diffrn_reflns_point_group_measured_fraction_full 0.977
_diffrn_reflns_point_group_measured_fraction_max 0.977
_diffrn_reflns_theta_full 22.907
_diffrn_reflns_theta_max 22.907
_diffrn_reflns_theta_min 1.426
_diffrn_source 'sealed X-ray tube'
_diffrn_source_current 30.0
_diffrn_source_power 1.5
_diffrn_source_target Mo
_diffrn_source_voltage 50.0
_diffrn_standards_number 0
_exptl_absorpt_coefficient_mu 0.840
_exptl_absorpt_correction_T_max 0.7448
_exptl_absorpt_correction_T_min 0.2730
_exptl_absorpt_correction_type multi-scan
_exptl_absorpt_process_details
;
SADABS-2016/2 (Bruker,2016/2) was used for absorption correction.
wR2(int) was 0.1481 before and 0.0832 after correction.
The Ratio of minimum to maximum transmission is 0.3665.
The \l/2 correction factor is Not present.
;
_exptl_crystal_colour 'clear light blue'
_exptl_crystal_colour_lustre clear
_exptl_crystal_colour_modifier light
_exptl_crystal_colour_primary blue
_exptl_crystal_density_diffrn 1.243
_exptl_crystal_description block
_exptl_crystal_F_000 1340
_exptl_crystal_size_max 0.26
_exptl_crystal_size_mid 0.23
_exptl_crystal_size_min 0.21
_refine_diff_density_max 0.490
_refine_diff_density_min -0.360
_refine_diff_density_rms 0.064
_refine_ls_extinction_method none
_refine_ls_goodness_of_fit_ref 1.037
_refine_ls_hydrogen_treatment constr
_refine_ls_matrix_type full
_refine_ls_number_parameters 453
_refine_ls_number_reflns 4548
_refine_ls_number_restraints 393
_refine_ls_restrained_S_all 1.027
_refine_ls_R_factor_all 0.0863
_refine_ls_R_factor_gt 0.0602
_refine_ls_shift/su_max 0.000
_refine_ls_shift/su_mean 0.000
_refine_ls_structure_factor_coef Fsqd
_refine_ls_weighting_details 'w=1/[\s^2^(Fo^2^)+(0.0714P)^2^+5.0800P] where P=(Fo^2^+2Fc^2^)/3'
_refine_ls_weighting_scheme calc
_refine_ls_wR_factor_gt 0.1475
_refine_ls_wR_factor_ref 0.1644
_reflns_Friedel_coverage 0.000
_reflns_number_gt 3331
_reflns_number_total 4548
_reflns_threshold_expression 'I > 2\s(I)'
_cod_data_source_file d3dt02460a2.cif
_cod_data_source_block 2262744
_cod_database_code 7713791
_shelx_shelxl_version_number 2019/2
_shelx_space_group_comment
;
The symmetry employed for this shelxl refinement is uniquely defined
by the following loop, which should always be used as a source of
symmetry information in preference to the above space-group names.
They are only intended as comments.
;
_shelx_estimated_absorpt_t_max 0.843
_shelx_estimated_absorpt_t_min 0.811
_olex2_refinement_description
;
1. Fixed Uiso
 At 1.2 times of:
  All C(H) groups, All C(H,H) groups, All N(H) groups
 At 1.5 times of:
  All C(H,H,H) groups
2. Restrained distances
 C8-C7 = C8A-C7 = C9-C7 = C9A-C7 = C28-C27 = C28A-C27 = C29-C27 = C29A-C27
 1.54 with sigma of 0.01
 C9-C8 = C8A-C9A = C28-C29 = C28A-C29A
 2.515 with sigma of 0.02
 Cl4-C30 \\sim Cl4-C30A
 with sigma of 0.02
 C16A-C17A \\sim C17-C16
 with sigma of 0.02
 C17-C15 \\sim C16A-C15A
 with sigma of 0.02
 C14-C17 \\sim C14A-C16A
 with sigma of 0.02
 Cl3-C30 \\sim Cl3A-C30A
 with sigma of 0.02
 C17A-C15A \\sim C16-C15
 with sigma of 0.02
 Cl4-Cl3 \\sim Cl4-Cl3A
 with sigma of 0.02
 C14A-C13A \\sim C14-C13
 with sigma of 0.02
 C15A-C14A \\sim C15-C14
 with sigma of 0.02
 N1-C14 \\sim N2-C14A
 with sigma of 0.02
 N2-C15 \\sim N1-C15A
 with sigma of 0.02
 C18-C14A \\sim C15A-C1
 with sigma of 0.02
3. Restrained planarity
 N2, C14A, C15A, C13A
 with sigma of 0.1
4. Uiso/Uaniso restraints and constraints
C13 \\sim C14 \\sim C15 \\sim C16 \\sim C17 \\sim C14A \\sim C15A \\sim C17A
\\sim C16A \\sim C13A: within 2A with sigma of 0.01 and sigma for terminal
atoms of 0.02 within 2A
Cl4 \\sim Cl3 \\sim C30 \\sim C30A \\sim Cl3A: within 2A with sigma of 0.01 and
sigma for terminal atoms of 0.02 within 2A
C27 \\sim C28 \\sim C29 \\sim C28A \\sim C29A \\sim C7 \\sim C8 \\sim C9 \\sim
C8A \\sim C9A: within 2A with sigma of 0.01 and sigma for terminal atoms of
0.02 within 2A
Uanis(C30A) \\sim Ueq, Uanis(C30) \\sim Ueq, Uanis(Cl3) \\sim Ueq, Uanis(Cl3A)
\\sim Ueq: with sigma of 0.01 and sigma for terminal atoms of 0.02
5. Rigid body (RIGU) restrains
 C13, C14, C15, C16, C17, C14A, C15A, C17A, C16A, C13A, N1, N2
 with sigma for 1-2 distances of 0.01 and sigma for 1-3 distances of 0.02
 Cl3, C30, Cl4, C30A, Cl3A
 with sigma for 1-2 distances of 0.01 and sigma for 1-3 distances of 0.02
6. Others
 Sof(Cl3A)=Sof(C30A)=Sof(H30C)=Sof(H30D)=1-FVAR(1)
 Sof(Cl3)=Sof(C30)=Sof(H30A)=Sof(H30B)=FVAR(1)
 Sof(H1)=Sof(C14A)=Sof(C15A)=Sof(C17A)=Sof(H17D)=Sof(H17E)=Sof(H17F)=Sof(C16A)=
 Sof(H16D)=Sof(H16E)=Sof(H16F)=Sof(C13A)=Sof(H13D)=Sof(H13E)=Sof(H13F)=1-FVAR(2)
 Sof(H2)=Sof(C13)=Sof(H13A)=Sof(H13B)=Sof(H13C)=Sof(C14)=Sof(C15)=Sof(C16)=
 Sof(H16A)=Sof(H16B)=Sof(H16C)=Sof(C17)=Sof(H17A)=Sof(H17B)=Sof(H17C)=FVAR(2)
 Sof(H27A)=Sof(C28A)=Sof(H28D)=Sof(H28E)=Sof(H28F)=Sof(C29A)=Sof(H29D)=
 Sof(H29E)=Sof(H29F)=1-FVAR(3)
 Sof(H27)=Sof(C28)=Sof(H28A)=Sof(H28B)=Sof(H28C)=Sof(C29)=Sof(H29A)=Sof(H29B)=
 Sof(H29C)=FVAR(3)
 Sof(H7B)=Sof(C8A)=Sof(H8AA)=Sof(H8AB)=Sof(H8AC)=Sof(C9A)=Sof(H9AA)=Sof(H9AB)=
 Sof(H9AC)=1-FVAR(4)
 Sof(H7A)=Sof(C8)=Sof(H8A)=Sof(H8B)=Sof(H8C)=Sof(C9)=Sof(H9A)=Sof(H9B)=
 Sof(H9C)=FVAR(4)
7.a Riding coordinates:
 C17A(H17D,H17E,H17F), C16A(H16D,H16E,H16F)
7.b Ternary CH refined with riding coordinates:
 N1(H1), N2(H2), C7(H7B), C7(H7A), C10(H10), C24(H24), C27(H27), C27(H27A)
7.c Secondary CH2 refined with riding coordinates:
 C30(H30A,H30B), C30A(H30C,H30D)
7.d Aromatic/amide H refined with riding coordinates:
 C3(H3), C4(H4), C5(H5), C20(H20), C21(H21), C22(H22)
7.e Idealised Me refined as rotating group:
 C8(H8A,H8B,H8C), C9(H9A,H9B,H9C), C11(H11A,H11B,H11C), C12(H12A,H12B,H12C),
 C13(H13A,H13B,H13C), C16(H16A,H16B,H16C), C17(H17A,H17B,H17C), C25(H25A,H25B,
 H25C), C26(H26A,H26B,H26C), C28(H28A,H28B,H28C), C29(H29A,H29B,H29C),
 C13A(H13D,H13E,H13F), C28A(H28D,H28E,H28F), C29A(H29D,H29E,H29F), C8A(H8AA,
 H8AB,H8AC), C9A(H9AA,H9AB,H9AC)
;
_olex2_submission_special_instructions 'No special instructions were received'

loop_
_space_group_symop_operation_xyz
'x, y, z'
'-x, y+1/2, -z+1/2'
'-x, -y, -z'
'x, -y-1/2, z-1/2'

loop_
_atom_site_label
_atom_site_type_symbol
_atom_site_fract_x
_atom_site_fract_y
_atom_site_fract_z
_atom_site_U_iso_or_equiv
_atom_site_adp_type
_atom_site_occupancy
_atom_site_site_symmetry_order
_atom_site_calc_flag
_atom_site_refinement_flags_posn
_atom_site_refinement_flags_adp
_atom_site_refinement_flags_occupancy
_atom_site_disorder_assembly
_atom_site_disorder_group
Co1 Co 0.55332(7) 0.56816(3) 0.80773(3) 0.0448(2) Uani 1 1 d . . . . .
Cl1 Cl 0.37396(17) 0.57186(10) 0.72824(7) 0.0827(5) Uani 1 1 d . . . . .
Cl2 Cl 0.43239(16) 0.57017(8) 0.89876(7) 0.0671(4) Uani 1 1 d . . . . .
N1 N 0.7520(5) 0.63082(18) 0.8076(2) 0.0499(11) Uani 1 1 d D . . . .
H1 H 0.793797 0.611969 0.769165 0.060 Uiso 0.108(9) 1 calc R U P A 2
N2 N 0.7303(4) 0.49345(18) 0.8326(2) 0.0512(11) Uani 1 1 d D . . . .
H2 H 0.696319 0.483559 0.874783 0.061 Uiso 0.892(9) 1 calc R U P A 1
C1 C 0.7455(5) 0.7030(2) 0.7871(3) 0.0505(13) Uani 1 1 d D . . . .
C2 C 0.7637(6) 0.7188(3) 0.7247(3) 0.0567(14) Uani 1 1 d . . . . .
C3 C 0.7542(7) 0.7891(3) 0.7082(3) 0.0663(16) Uani 1 1 d . . . . .
H3 H 0.766997 0.801439 0.666785 0.080 Uiso 1 1 calc R U . . .
C4 C 0.7270(7) 0.8403(3) 0.7503(3) 0.0707(17) Uani 1 1 d . . . . .
H4 H 0.720911 0.886676 0.737693 0.085 Uiso 1 1 calc R U . . .
C5 C 0.7087(7) 0.8231(3) 0.8111(3) 0.0667(16) Uani 1 1 d . . . . .
H5 H 0.689620 0.858504 0.839505 0.080 Uiso 1 1 calc R U . . .
C6 C 0.7174(6) 0.7549(2) 0.8322(3) 0.0560(14) Uani 1 1 d . . . . .
C7 C 0.7916(7) 0.6638(3) 0.6750(3) 0.0746(17) Uani 1 1 d D U . . .
H7B H 0.800718 0.617156 0.693557 0.090 Uiso 0.46(6) 1 calc R U P B 2
H7A H 0.771242 0.619368 0.695755 0.090 Uiso 0.54(6) 1 calc R U P B 1
C8 C 0.9656(15) 0.657(2) 0.6550(14) 0.096(5) Uani 0.54(6) 1 d D U P B 1
H8A H 0.998239 0.700730 0.636998 0.144 Uiso 0.54(6) 1 calc R U P B 1
H8B H 0.971625 0.620835 0.624617 0.144 Uiso 0.54(6) 1 calc R U P B 1
H8C H 1.036193 0.646717 0.690700 0.144 Uiso 0.54(6) 1 calc R U P B 1
C9 C 0.675(3) 0.663(2) 0.6168(10) 0.084(5) Uani 0.54(6) 1 d D U P B 1
H9A H 0.565470 0.658911 0.629345 0.126 Uiso 0.54(6) 1 calc R U P B 1
H9B H 0.699668 0.624362 0.590731 0.126 Uiso 0.54(6) 1 calc R U P B 1
H9C H 0.685836 0.705837 0.594007 0.126 Uiso 0.54(6) 1 calc R U P B 1
C10 C 0.6980(9) 0.7389(3) 0.8994(3) 0.0805(19) Uani 1 1 d . . . . .
H10 H 0.692427 0.688093 0.903713 0.097 Uiso 1 1 calc R U . . .
C11 C 0.8452(12) 0.7646(5) 0.9406(4) 0.136(3) Uani 1 1 d . . . . .
H11A H 0.848602 0.814644 0.940005 0.204 Uiso 1 1 calc R U . . .
H11B H 0.942882 0.746344 0.924710 0.204 Uiso 1 1 calc R U . . .
H11C H 0.835571 0.748711 0.982684 0.204 Uiso 1 1 calc R U . . .
C12 C 0.5435(11) 0.7691(4) 0.9232(3) 0.116(3) Uani 1 1 d . . . . .
H12A H 0.531453 0.753890 0.965303 0.175 Uiso 1 1 calc R U . . .
H12B H 0.452531 0.753335 0.897169 0.175 Uiso 1 1 calc R U . . .
H12C H 0.548547 0.819096 0.922040 0.175 Uiso 1 1 calc R U . . .
C13 C 1.0473(11) 0.6378(5) 0.8231(4) 0.062(3) Uani 0.892(9) 1 d D U P A 1
H13A H 1.029441 0.686394 0.814374 0.094 Uiso 0.892(9) 1 calc R U P A 1
H13B H 1.108957 0.617622 0.791006 0.094 Uiso 0.892(9) 1 calc R U P A 1
H13C H 1.105867 0.632839 0.862737 0.094 Uiso 0.892(9) 1 calc R U P A 1
C14 C 0.8899(7) 0.6017(3) 0.8249(3) 0.0454(15) Uani 0.892(9) 1 d D U P A 1
C15 C 0.8909(7) 0.5287(3) 0.8511(3) 0.0526(15) Uani 0.892(9) 1 d D U P A 1
C16 C 1.0378(10) 0.4855(6) 0.8346(5) 0.067(3) Uani 0.892(9) 1 d D U P A 1
H16A H 1.028610 0.439274 0.851363 0.101 Uiso 0.892(9) 1 calc R U P A 1
H16B H 1.134704 0.507075 0.852146 0.101 Uiso 0.892(9) 1 calc R U P A 1
H16C H 1.042427 0.482930 0.790083 0.101 Uiso 0.892(9) 1 calc R U P A 1
C17 C 0.9008(9) 0.5433(4) 0.9234(3) 0.075(2) Uani 0.892(9) 1 d D U P A 1
H17A H 0.804746 0.567314 0.934612 0.112 Uiso 0.892(9) 1 calc R U P A 1
H17B H 0.993919 0.571664 0.934050 0.112 Uiso 0.892(9) 1 calc R U P A 1
H17C H 0.909753 0.499891 0.945611 0.112 Uiso 0.892(9) 1 calc R U P A 1
C18 C 0.7303(6) 0.4210(2) 0.8093(3) 0.0475(13) Uani 1 1 d D . . . .
C19 C 0.7542(6) 0.4084(3) 0.7470(3) 0.0565(14) Uani 1 1 d . . . . .
C20 C 0.7496(7) 0.3389(3) 0.7264(3) 0.0725(17) Uani 1 1 d . . . . .
H20 H 0.768687 0.328816 0.685013 0.087 Uiso 1 1 calc R U . . .
C21 C 0.7175(8) 0.2857(3) 0.7665(3) 0.0745(18) Uani 1 1 d . . . . .
H21 H 0.713170 0.239844 0.752307 0.089 Uiso 1 1 calc R U . . .
C22 C 0.6917(7) 0.3005(3) 0.8276(3) 0.0669(16) Uani 1 1 d . . . . .
H22 H 0.668703 0.264058 0.854372 0.080 Uiso 1 1 calc R U . . .
C23 C 0.6986(6) 0.3681(2) 0.8510(3) 0.0556(14) Uani 1 1 d . . . . .
C24 C 0.7775(7) 0.4649(3) 0.6976(3) 0.0704(16) Uani 1 1 d . . . . .
H24 H 0.776825 0.510426 0.718363 0.085 Uiso 1 1 calc R U . . .
C25 C 0.9377(9) 0.4576(4) 0.6659(4) 0.111(3) Uani 1 1 d . . . . .
H25A H 1.026143 0.461738 0.696547 0.167 Uiso 1 1 calc R U . . .
H25B H 0.945643 0.493590 0.635091 0.167 Uiso 1 1 calc R U . . .
H25C H 0.942010 0.412749 0.646027 0.167 Uiso 1 1 calc R U . . .
C26 C 0.6379(8) 0.4634(3) 0.6479(3) 0.087(2) Uani 1 1 d . . . . .
H26A H 0.639884 0.420192 0.625384 0.131 Uiso 1 1 calc R U . . .
H26B H 0.649198 0.501596 0.619456 0.131 Uiso 1 1 calc R U . . .
H26C H 0.536917 0.467653 0.667601 0.131 Uiso 1 1 calc R U . . .
C27 C 0.6690(7) 0.3786(3) 0.9198(3) 0.0699(16) Uani 1 1 d D U . . .
H27 H 0.672181 0.429028 0.927317 0.084 Uiso 0.41(6) 1 calc R U P C 1
H27A H 0.707276 0.425457 0.931430 0.084 Uiso 0.59(6) 1 calc R U P C 2
C28 C 0.807(4) 0.347(2) 0.9615(17) 0.099(7) Uani 0.41(6) 1 d D U P C 1
H28A H 0.813880 0.297560 0.953075 0.148 Uiso 0.41(6) 1 calc R U P C 1
H28B H 0.784902 0.353534 1.004569 0.148 Uiso 0.41(6) 1 calc R U P C 1
H28C H 0.907074 0.368773 0.952904 0.148 Uiso 0.41(6) 1 calc R U P C 1
C29 C 0.502(3) 0.354(2) 0.936(2) 0.077(6) Uani 0.41(6) 1 d D U P C 1
H29A H 0.420866 0.374995 0.908655 0.116 Uiso 0.41(6) 1 calc R U P C 1
H29B H 0.483079 0.366906 0.978637 0.116 Uiso 0.41(6) 1 calc R U P C 1
H29C H 0.495463 0.304006 0.932429 0.116 Uiso 0.41(6) 1 calc R U P C 1
Cl3 Cl 0.208(2) 0.6214(3) 0.5125(4) 0.151(3) Uani 0.65(3) 1 d D U P D 1
Cl4 Cl 0.2510(5) 0.47232(16) 0.52790(14) 0.1740(12) Uani 1 1 d D U . . .
C30 C 0.301(3) 0.5529(7) 0.5524(10) 0.154(4) Uani 0.65(3) 1 d D U P D 1
H30A H 0.416852 0.558289 0.550326 0.185 Uiso 0.65(3) 1 calc R U P D 1
H30B H 0.275929 0.556749 0.595911 0.185 Uiso 0.65(3) 1 calc R U P D 1
Cl3A Cl 0.293(3) 0.6200(8) 0.5208(9) 0.166(5) Uani 0.35(3) 1 d D U P D 2
C30A C 0.232(6) 0.5483(9) 0.5610(13) 0.158(4) Uani 0.35(3) 1 d D U P D 2
H30C H 0.292474 0.547237 0.600994 0.190 Uiso 0.35(3) 1 calc R U P D 2
H30D H 0.118751 0.554593 0.569317 0.190 Uiso 0.35(3) 1 calc R U P D 2
C14A C 0.869(4) 0.5323(13) 0.8330(15) 0.054(3) Uani 0.108(9) 1 d D U P A 2
C15A C 0.893(4) 0.6089(11) 0.8497(17) 0.051(3) Uani 0.108(9) 1 d D U P A 2
C17A C 1.041(9) 0.653(5) 0.835(3) 0.051(7) Uani 0.108(9) 1 d D U P A 2
H17D H 1.138497 0.625748 0.842218 0.077 Uiso 0.108(9) 1 d R U P A 2
H17E H 1.045577 0.693268 0.860768 0.077 Uiso 0.108(9) 1 d R U P A 2
H17F H 1.031737 0.666378 0.791648 0.077 Uiso 0.108(9) 1 d R U P A 2
C16A C 0.902(6) 0.600(2) 0.9246(16) 0.060(7) Uani 0.108(9) 1 d D U P A 2
H16D H 0.804564 0.577858 0.937164 0.089 Uiso 0.108(9) 1 d R U P A 2
H16E H 0.912344 0.645008 0.943904 0.089 Uiso 0.108(9) 1 d R U P A 2
H16F H 0.993574 0.571678 0.937234 0.089 Uiso 0.108(9) 1 d R U P A 2
C13A C 1.010(9) 0.490(5) 0.816(4) 0.055(7) Uani 0.108(9) 1 d D U P A 2
H13D H 0.973686 0.444343 0.802200 0.083 Uiso 0.108(9) 1 calc R U P A 2
H13E H 1.083746 0.484399 0.852114 0.083 Uiso 0.108(9) 1 calc R U P A 2
H13F H 1.064624 0.512287 0.783402 0.083 Uiso 0.108(9) 1 calc R U P A 2
C28A C 0.761(4) 0.3261(15) 0.9636(10) 0.089(5) Uani 0.59(6) 1 d D U P C 2
H28D H 0.721278 0.279777 0.954975 0.134 Uiso 0.59(6) 1 calc R U P C 2
H28E H 0.743478 0.337751 1.006284 0.134 Uiso 0.59(6) 1 calc R U P C 2
H28F H 0.874410 0.328082 0.956852 0.134 Uiso 0.59(6) 1 calc R U P C 2
C29A C 0.4870(12) 0.3764(17) 0.9287(13) 0.074(5) Uani 0.59(6) 1 d D U P C 2
H29D H 0.433838 0.411771 0.903384 0.111 Uiso 0.59(6) 1 calc R U P C 2
H29E H 0.467535 0.384552 0.971782 0.111 Uiso 0.59(6) 1 calc R U P C 2
H29F H 0.445175 0.331395 0.916437 0.111 Uiso 0.59(6) 1 calc R U P C 2
C8A C 0.946(3) 0.683(2) 0.6423(15) 0.090(6) Uani 0.46(6) 1 d D U P B 2
H8AA H 0.935114 0.729154 0.625190 0.135 Uiso 0.46(6) 1 calc R U P B 2
H8AB H 0.962156 0.650314 0.609330 0.135 Uiso 0.46(6) 1 calc R U P B 2
H8AC H 1.037103 0.681573 0.671975 0.135 Uiso 0.46(6) 1 calc R U P B 2
C9A C 0.642(3) 0.669(2) 0.6298(16) 0.091(6) Uani 0.46(6) 1 d D U P B 2
H9AA H 0.547594 0.655479 0.650947 0.137 Uiso 0.46(6) 1 calc R U P B 2
H9AB H 0.654967 0.638464 0.594902 0.137 Uiso 0.46(6) 1 calc R U P B 2
H9AC H 0.629835 0.716104 0.615218 0.137 Uiso 0.46(6) 1 calc R U P B 2

loop_
_atom_site_aniso_label
_atom_site_aniso_U_11
_atom_site_aniso_U_22
_atom_site_aniso_U_33
_atom_site_aniso_U_23
_atom_site_aniso_U_13
_atom_site_aniso_U_12
Co1 0.0370(4) 0.0457(4) 0.0517(5) -0.0030(3) 0.0030(3) 0.0017(3)
Cl1 0.0506(8) 0.1385(15) 0.0579(10) -0.0124(9) -0.0066(7) 0.0142(9)
Cl2 0.0564(8) 0.0899(11) 0.0563(9) -0.0093(8) 0.0138(7) 0.0007(7)
N1 0.046(2) 0.028(2) 0.074(3) -0.0004(19) -0.006(2) 0.0000(17)
N2 0.050(2) 0.029(2) 0.073(3) -0.0004(19) -0.010(2) -0.0017(17)
C1 0.037(3) 0.033(3) 0.082(4) 0.005(3) -0.001(3) -0.002(2)
C2 0.054(3) 0.047(3) 0.069(4) -0.001(3) 0.004(3) -0.003(2)
C3 0.081(4) 0.050(4) 0.068(4) 0.016(3) 0.005(3) -0.005(3)
C4 0.088(4) 0.033(3) 0.091(5) 0.007(3) 0.006(4) -0.006(3)
C5 0.085(4) 0.032(3) 0.083(5) -0.004(3) 0.008(3) -0.002(3)
C6 0.063(3) 0.032(3) 0.073(4) 0.010(3) 0.008(3) 0.002(2)
C7 0.090(4) 0.061(4) 0.072(4) -0.007(3) 0.002(3) 0.011(3)
C8 0.101(9) 0.094(13) 0.093(10) -0.003(9) 0.005(8) 0.047(8)
C9 0.089(9) 0.086(10) 0.077(9) -0.029(9) 0.009(8) 0.012(8)
C10 0.117(6) 0.049(3) 0.078(5) 0.011(3) 0.017(4) 0.009(3)
C11 0.171(9) 0.145(8) 0.089(6) -0.005(6) -0.028(6) 0.006(7)
C12 0.167(8) 0.094(5) 0.094(6) 0.027(4) 0.055(6) 0.028(5)
C13 0.046(4) 0.044(6) 0.097(6) 0.004(4) 0.003(4) -0.002(4)
C14 0.040(3) 0.035(3) 0.062(4) -0.011(2) 0.005(3) -0.001(2)
C15 0.041(3) 0.039(3) 0.076(4) 0.006(3) -0.010(3) 0.002(2)
C16 0.041(4) 0.046(4) 0.113(7) 0.001(5) -0.016(4) 0.011(3)
C17 0.086(5) 0.078(5) 0.058(4) 0.009(3) -0.021(3) -0.026(4)
C18 0.044(3) 0.031(3) 0.067(4) -0.006(2) -0.002(3) 0.001(2)
C19 0.058(3) 0.039(3) 0.073(4) 0.003(3) 0.005(3) 0.005(2)
C20 0.089(4) 0.061(4) 0.069(4) -0.010(3) 0.016(3) 0.015(3)
C21 0.104(5) 0.037(3) 0.083(5) -0.014(3) 0.004(4) 0.006(3)
C22 0.091(4) 0.031(3) 0.080(4) -0.001(3) 0.013(3) 0.000(3)
C23 0.067(4) 0.034(3) 0.067(4) -0.002(3) 0.005(3) -0.005(2)
C24 0.078(4) 0.056(4) 0.078(4) 0.005(3) 0.019(4) 0.001(3)
C25 0.100(6) 0.135(7) 0.100(6) 0.023(5) 0.024(5) -0.007(5)
C26 0.104(5) 0.071(4) 0.085(5) 0.013(4) -0.001(4) 0.005(4)
C27 0.091(4) 0.051(3) 0.067(4) -0.005(3) -0.001(3) -0.005(3)
C28 0.111(13) 0.095(14) 0.087(11) -0.012(11) -0.022(11) -0.005(11)
C29 0.100(10) 0.063(14) 0.069(11) 0.007(11) 0.008(9) -0.004(8)
Cl3 0.193(7) 0.131(4) 0.130(4) 0.001(3) 0.025(5) 0.031(4)
Cl4 0.246(3) 0.133(2) 0.144(2) 0.0042(18) 0.018(2) -0.019(2)
C30 0.196(7) 0.130(6) 0.136(6) -0.003(5) 0.007(5) 0.003(5)
Cl3A 0.193(10) 0.155(7) 0.151(7) 0.018(6) 0.003(8) -0.041(7)
C30A 0.199(7) 0.138(6) 0.139(6) -0.001(5) 0.015(6) 0.000(6)
C14A 0.044(6) 0.041(5) 0.074(6) 0.002(6) -0.008(6) 0.002(5)
C15A 0.043(6) 0.039(6) 0.072(6) -0.001(6) -0.004(6) 0.002(5)
C17A 0.040(11) 0.036(12) 0.078(12) 0.002(11) -0.005(10) 0.005(10)
C16A 0.060(14) 0.055(14) 0.062(12) 0.007(12) -0.008(11) 0.002(13)
C13A 0.043(11) 0.038(11) 0.082(13) 0.009(11) -0.019(11) 0.006(10)
C28A 0.108(10) 0.086(11) 0.072(7) 0.015(8) -0.009(8) -0.004(8)
C29A 0.103(8) 0.056(11) 0.064(9) -0.005(8) 0.011(7) -0.004(6)
C8A 0.082(9) 0.093(13) 0.095(11) -0.005(10) 0.007(9) 0.036(8)
C9A 0.109(11) 0.074(9) 0.089(11) -0.047(10) 0.000(10) 0.013(10)

loop_
_atom_type_symbol
_atom_type_description
_atom_type_scat_dispersion_real
_atom_type_scat_dispersion_imag
_atom_type_scat_source
C C 0.0033 0.0016 'International Tables Vol C Tables 4.2.6.8 and 6.1.1.4'
H H 0.0000 0.0000 'International Tables Vol C Tables 4.2.6.8 and 6.1.1.4'
Cl Cl 0.1484 0.1585 'International Tables Vol C Tables 4.2.6.8 and 6.1.1.4'
Co Co 0.3494 0.9721 'International Tables Vol C Tables 4.2.6.8 and 6.1.1.4'
N N 0.0061 0.0033 'International Tables Vol C Tables 4.2.6.8 and 6.1.1.4'

loop_
_geom_angle_atom_site_label_1
_geom_angle_atom_site_label_2
_geom_angle_atom_site_label_3
_geom_angle
_geom_angle_site_symmetry_1
_geom_angle_site_symmetry_3
_geom_angle_publ_flag
Cl1 Co1 Cl2 111.13(7) . . ?
N1 Co1 Cl1 119.35(13) . . ?
N1 Co1 Cl2 112.95(13) . . ?
N1 Co1 N2 81.43(15) . . ?
N2 Co1 Cl1 130.67(12) . . ?
N2 Co1 Cl2 97.38(13) . . ?
Co1 N1 H1 96.1 . . ?
C1 N1 Co1 123.1(3) . . ?
C1 N1 H1 96.1 . . ?
C1 N1 C15A 117.7(11) . . ?
C14 N1 Co1 116.1(3) . . ?
C14 N1 C1 120.7(4) . . ?
C15A N1 Co1 115.8(13) . . ?
C15A N1 H1 96.1 . . ?
Co1 N2 H2 97.8 . . ?
C15 N2 Co1 110.5(3) . . ?
C15 N2 H2 97.8 . . ?
C18 N2 Co1 124.7(3) . . ?
C18 N2 H2 97.8 . . ?
C18 N2 C15 119.3(4) . . ?
C14A N2 Co1 101.7(14) . . ?
C14A N2 C18 120.0(15) . . ?
C2 C1 N1 119.7(5) . . ?
C2 C1 C6 122.4(4) . . ?
C6 C1 N1 117.9(5) . . ?
C1 C2 C3 116.7(5) . . ?
C1 C2 C7 123.4(5) . . ?
C3 C2 C7 119.9(5) . . ?
C2 C3 H3 118.8 . . ?
C4 C3 C2 122.4(6) . . ?
C4 C3 H3 118.8 . . ?
C3 C4 H4 120.2 . . ?
C5 C4 C3 119.6(5) . . ?
C5 C4 H4 120.2 . . ?
C4 C5 H5 118.8 . . ?
C4 C5 C6 122.3(5) . . ?
C6 C5 H5 118.8 . . ?
C1 C6 C10 123.2(4) . . ?
C5 C6 C1 116.6(5) . . ?
C5 C6 C10 120.2(5) . . ?
C2 C7 H7B 110.9 . . ?
C2 C7 H7A 104.3 . . ?
C2 C7 C8 115.6(11) . . ?
C2 C7 C9 117.4(15) . . ?
C2 C7 C8A 108.4(13) . . ?
C2 C7 C9A 104.5(17) . . ?
C8 C7 H7A 104.3 . . ?
C8 C7 C9 109.4(10) . . ?
C9 C7 H7A 104.3 . . ?
C8A C7 H7B 110.9 . . ?
C9A C7 H7B 110.9 . . ?
C9A C7 C8A 111.0(12) . . ?
C7 C8 H8A 109.5 . . ?
C7 C8 H8B 109.5 . . ?
C7 C8 H8C 109.5 . . ?
H8A C8 H8B 109.5 . . ?
H8A C8 H8C 109.5 . . ?
H8B C8 H8C 109.5 . . ?
C7 C9 H9A 109.5 . . ?
C7 C9 H9B 109.5 . . ?
C7 C9 H9C 109.5 . . ?
H9A C9 H9B 109.5 . . ?
H9A C9 H9C 109.5 . . ?
H9B C9 H9C 109.5 . . ?
C6 C10 H10 107.6 . . ?
C6 C10 C11 111.4(6) . . ?
C6 C10 C12 112.6(5) . . ?
C11 C10 H10 107.6 . . ?
C12 C10 H10 107.6 . . ?
C12 C10 C11 109.8(7) . . ?
C10 C11 H11A 109.5 . . ?
C10 C11 H11B 109.5 . . ?
C10 C11 H11C 109.5 . . ?
H11A C11 H11B 109.5 . . ?
H11A C11 H11C 109.5 . . ?
H11B C11 H11C 109.5 . . ?
C10 C12 H12A 109.5 . . ?
C10 C12 H12B 109.5 . . ?
C10 C12 H12C 109.5 . . ?
H12A C12 H12B 109.5 . . ?
H12A C12 H12C 109.5 . . ?
H12B C12 H12C 109.5 . . ?
H13A C13 H13B 109.5 . . ?
H13A C13 H13C 109.5 . . ?
H13B C13 H13C 109.5 . . ?
C14 C13 H13A 109.5 . . ?
C14 C13 H13B 109.5 . . ?
C14 C13 H13C 109.5 . . ?
N1 C14 C13 123.3(6) . . ?
N1 C14 C15 119.4(5) . . ?
C13 C14 C15 117.2(6) . . ?
N2 C15 C16 113.1(6) . . ?
N2 C15 C17 109.5(5) . . ?
C14 C15 N2 109.1(5) . . ?
C14 C15 C16 113.9(7) . . ?
C14 C15 C17 101.6(5) . . ?
C16 C15 C17 109.0(5) . . ?
C15 C16 H16A 109.5 . . ?
C15 C16 H16B 109.5 . . ?
C15 C16 H16C 109.5 . . ?
H16A C16 H16B 109.5 . . ?
H16A C16 H16C 109.5 . . ?
H16B C16 H16C 109.5 . . ?
C15 C17 H17A 109.5 . . ?
C15 C17 H17B 109.5 . . ?
C15 C17 H17C 109.5 . . ?
H17A C17 H17B 109.5 . . ?
H17A C17 H17C 109.5 . . ?
H17B C17 H17C 109.5 . . ?
C19 C18 N2 119.6(4) . . ?
C19 C18 C23 122.6(4) . . ?
C23 C18 N2 117.8(5) . . ?
C18 C19 C20 117.8(5) . . ?
C18 C19 C24 125.1(5) . . ?
C20 C19 C24 117.0(5) . . ?
C19 C20 H20 119.6 . . ?
C21 C20 C19 120.8(6) . . ?
C21 C20 H20 119.6 . . ?
C20 C21 H21 120.2 . . ?
C20 C21 C22 119.5(5) . . ?
C22 C21 H21 120.2 . . ?
C21 C22 H22 118.9 . . ?
C21 C22 C23 122.2(5) . . ?
C23 C22 H22 118.9 . . ?
C18 C23 C22 117.0(5) . . ?
C18 C23 C27 125.1(4) . . ?
C22 C23 C27 117.9(5) . . ?
C19 C24 H24 108.1 . . ?
C25 C24 C19 112.8(5) . . ?
C25 C24 H24 108.1 . . ?
C26 C24 C19 110.5(5) . . ?
C26 C24 H24 108.1 . . ?
C26 C24 C25 109.1(6) . . ?
C24 C25 H25A 109.5 . . ?
C24 C25 H25B 109.5 . . ?
C24 C25 H25C 109.5 . . ?
H25A C25 H25B 109.5 . . ?
H25A C25 H25C 109.5 . . ?
H25B C25 H25C 109.5 . . ?
C24 C26 H26A 109.5 . . ?
C24 C26 H26B 109.5 . . ?
C24 C26 H26C 109.5 . . ?
H26A C26 H26B 109.5 . . ?
H26A C26 H26C 109.5 . . ?
H26B C26 H26C 109.5 . . ?
C23 C27 H27 106.6 . . ?
C23 C27 H27A 107.5 . . ?
C23 C27 C28 111.0(17) . . ?
C23 C27 C29 112.5(17) . . ?
C23 C27 C28A 113.8(10) . . ?
C23 C27 C29A 109.2(12) . . ?
C28 C27 H27 106.6 . . ?
C29 C27 H27 106.6 . . ?
C29 C27 C28 113.2(13) . . ?
C28A C27 H27A 107.5 . . ?
C29A C27 H27A 107.5 . . ?
C29A C27 C28A 111.1(9) . . ?
C27 C28 H28A 109.5 . . ?
C27 C28 H28B 109.5 . . ?
C27 C28 H28C 109.5 . . ?
H28A C28 H28B 109.5 . . ?
H28A C28 H28C 109.5 . . ?
H28B C28 H28C 109.5 . . ?
C27 C29 H29A 109.5 . . ?
C27 C29 H29B 109.5 . . ?
C27 C29 H29C 109.5 . . ?
H29A C29 H29B 109.5 . . ?
H29A C29 H29C 109.5 . . ?
H29B C29 H29C 109.5 . . ?
Cl3 C30 H30A 108.1 . . ?
Cl3 C30 H30B 108.1 . . ?
Cl4 C30 Cl3 116.9(11) . . ?
Cl4 C30 H30A 108.1 . . ?
Cl4 C30 H30B 108.1 . . ?
H30A C30 H30B 107.3 . . ?
Cl4 C30A Cl3A 117.3(16) . . ?
Cl4 C30A H30C 108.0 . . ?
Cl4 C30A H30D 108.0 . . ?
Cl3A C30A H30C 108.0 . . ?
Cl3A C30A H30D 108.0 . . ?
H30C C30A H30D 107.2 . . ?
N2 C14A C15A 129(3) . . ?
N2 C14A C13A 112(5) . . ?
C13A C14A C15A 120(5) . . ?
N1 C15A C14A 92(2) . . ?
N1 C15A C17A 109(4) . . ?
N1 C15A C16A 129(4) . . ?
C14A C15A C17A 125(5) . . ?
C14A C15A C16A 97.5(15) . . ?
C17A C15A C16A 105.9(18) . . ?
C15A C17A H17D 110.3 . . ?
C15A C17A H17E 109.0 . . ?
C15A C17A H17F 109.2 . . ?
H17D C17A H17E 109.5 . . ?
H17D C17A H17F 109.5 . . ?
H17E C17A H17F 109.5 . . ?
C15A C16A H16D 109.5 . . ?
C15A C16A H16E 109.4 . . ?
C15A C16A H16F 109.5 . . ?
H16D C16A H16E 109.5 . . ?
H16D C16A H16F 109.5 . . ?
H16E C16A H16F 109.5 . . ?
C14A C13A H13D 109.5 . . ?
C14A C13A H13E 109.5 . . ?
C14A C13A H13F 109.5 . . ?
H13D C13A H13E 109.5 . . ?
H13D C13A H13F 109.5 . . ?
H13E C13A H13F 109.5 . . ?
C27 C28A H28D 109.5 . . ?
C27 C28A H28E 109.5 . . ?
C27 C28A H28F 109.5 . . ?
H28D C28A H28E 109.5 . . ?
H28D C28A H28F 109.5 . . ?
H28E C28A H28F 109.5 . . ?
C27 C29A H29D 109.5 . . ?
C27 C29A H29E 109.5 . . ?
C27 C29A H29F 109.5 . . ?
H29D C29A H29E 109.5 . . ?
H29D C29A H29F 109.5 . . ?
H29E C29A H29F 109.5 . . ?
C7 C8A H8AA 109.5 . . ?
C7 C8A H8AB 109.5 . . ?
C7 C8A H8AC 109.5 . . ?
H8AA C8A H8AB 109.5 . . ?
H8AA C8A H8AC 109.5 . . ?
H8AB C8A H8AC 109.5 . . ?
C7 C9A H9AA 109.5 . . ?
C7 C9A H9AB 109.5 . . ?
C7 C9A H9AC 109.5 . . ?
H9AA C9A H9AB 109.5 . . ?
H9AA C9A H9AC 109.5 . . ?
H9AB C9A H9AC 109.5 . . ?

loop_
_geom_bond_atom_site_label_1
_geom_bond_atom_site_label_2
_geom_bond_distance
_geom_bond_site_symmetry_2
_geom_bond_publ_flag
Co1 Cl1 2.1990(18) . ?
Co1 Cl2 2.2426(17) . ?
Co1 N1 2.035(4) . ?
Co1 N2 2.096(4) . ?
N1 H1 0.9800 . ?
N1 C1 1.451(6) . ?
N1 C14 1.305(7) . ?
N1 C15A 1.495(19) . ?
N2 H2 0.9800 . ?
N2 C15 1.523(7) . ?
N2 C18 1.476(6) . ?
N2 C14A 1.37(2) . ?
C1 C2 1.389(7) . ?
C1 C6 1.416(7) . ?
C2 C3 1.394(7) . ?
C2 C7 1.527(7) . ?
C3 H3 0.9300 . ?
C3 C4 1.362(8) . ?
C4 H4 0.9300 . ?
C4 C5 1.361(8) . ?
C5 H5 0.9300 . ?
C5 C6 1.385(7) . ?
C6 C10 1.490(8) . ?
C7 H7B 0.9800 . ?
C7 H7A 0.9800 . ?
C7 C8 1.529(9) . ?
C7 C9 1.536(9) . ?
C7 C8A 1.534(10) . ?
C7 C9A 1.532(9) . ?
C8 H8A 0.9600 . ?
C8 H8B 0.9600 . ?
C8 H8C 0.9600 . ?
C9 H9A 0.9600 . ?
C9 H9B 0.9600 . ?
C9 H9C 0.9600 . ?
C10 H10 0.9800 . ?
C10 C11 1.545(10) . ?
C10 C12 1.516(9) . ?
C11 H11A 0.9600 . ?
C11 H11B 0.9600 . ?
C11 H11C 0.9600 . ?
C12 H12A 0.9600 . ?
C12 H12B 0.9600 . ?
C12 H12C 0.9600 . ?
C13 H13A 0.9600 . ?
C13 H13B 0.9600 . ?
C13 H13C 0.9600 . ?
C13 C14 1.478(8) . ?
C14 C15 1.507(8) . ?
C15 C16 1.528(8) . ?
C15 C17 1.573(10) . ?
C16 H16A 0.9600 . ?
C16 H16B 0.9600 . ?
C16 H16C 0.9600 . ?
C17 H17A 0.9600 . ?
C17 H17B 0.9600 . ?
C17 H17C 0.9600 . ?
C18 C19 1.384(7) . ?
C18 C23 1.386(7) . ?
C19 C20 1.404(7) . ?
C19 C24 1.534(8) . ?
C20 H20 0.9300 . ?
C20 C21 1.369(8) . ?
C21 H21 0.9300 . ?
C21 C22 1.370(8) . ?
C22 H22 0.9300 . ?
C22 C23 1.390(7) . ?
C23 C27 1.522(7) . ?
C24 H24 0.9800 . ?
C24 C25 1.530(9) . ?
C24 C26 1.528(9) . ?
C25 H25A 0.9600 . ?
C25 H25B 0.9600 . ?
C25 H25C 0.9600 . ?
C26 H26A 0.9600 . ?
C26 H26B 0.9600 . ?
C26 H26C 0.9600 . ?
C27 H27 0.9800 . ?
C27 H27A 0.9800 . ?
C27 C28 1.536(10) . ?
C27 C29 1.524(10) . ?
C27 C28A 1.548(9) . ?
C27 C29A 1.528(9) . ?
C28 H28A 0.9600 . ?
C28 H28B 0.9600 . ?
C28 H28C 0.9600 . ?
C29 H29A 0.9600 . ?
C29 H29B 0.9600 . ?
C29 H29C 0.9600 . ?
Cl3 C30 1.721(15) . ?
Cl4 C30 1.676(13) . ?
Cl4 C30A 1.631(18) . ?
C30 H30A 0.9700 . ?
C30 H30B 0.9700 . ?
Cl3A C30A 1.713(19) . ?
C30A H30C 0.9700 . ?
C30A H30D 0.9700 . ?
C14A C15A 1.52(2) . ?
C14A C13A 1.49(2) . ?
C15A C17A 1.54(2) . ?
C15A C16A 1.61(2) . ?
C17A H17D 0.9600 . ?
C17A H17E 0.9600 . ?
C17A H17F 0.9602 . ?
C16A H16D 0.9601 . ?
C16A H16E 0.9602 . ?
C16A H16F 0.9601 . ?
C13A H13D 0.9600 . ?
C13A H13E 0.9600 . ?
C13A H13F 0.9600 . ?
C28A H28D 0.9600 . ?
C28A H28E 0.9600 . ?
C28A H28F 0.9600 . ?
C29A H29D 0.9600 . ?
C29A H29E 0.9600 . ?
C29A H29F 0.9600 . ?
C8A H8AA 0.9600 . ?
C8A H8AB 0.9600 . ?
C8A H8AC 0.9600 . ?
C9A H9AA 0.9600 . ?
C9A H9AB 0.9600 . ?
C9A H9AC 0.9600 . ?

loop_
_geom_torsion_atom_site_label_1
_geom_torsion_atom_site_label_2
_geom_torsion_atom_site_label_3
_geom_torsion_atom_site_label_4
_geom_torsion
_geom_torsion_site_symmetry_1
_geom_torsion_site_symmetry_2
_geom_torsion_site_symmetry_3
_geom_torsion_site_symmetry_4
_geom_torsion_publ_flag
Co1 N1 C1 C2 -89.2(5) . . . . ?
Co1 N1 C1 C6 89.6(5) . . . . ?
Co1 N1 C14 C13 175.3(5) . . . . ?
Co1 N1 C14 C15 -7.8(8) . . . . ?
Co1 N1 C15A C14A 41(3) . . . . ?
Co1 N1 C15A C17A 169(4) . . . . ?
Co1 N1 C15A C16A -61(3) . . . . ?
Co1 N2 C15 C14 -19.7(6) . . . . ?
Co1 N2 C15 C16 -147.6(5) . . . . ?
Co1 N2 C15 C17 90.7(5) . . . . ?
Co1 N2 C18 C19 67.5(6) . . . . ?
Co1 N2 C18 C23 -109.6(5) . . . . ?
Co1 N2 C14A C15A 32(3) . . . . ?
Co1 N2 C14A C13A -150(2) . . . . ?
N1 C1 C2 C3 179.2(4) . . . . ?
N1 C1 C2 C7 -0.3(7) . . . . ?
N1 C1 C6 C5 -178.8(4) . . . . ?
N1 C1 C6 C10 1.4(8) . . . . ?
N1 C14 C15 N2 18.7(8) . . . . ?
N1 C14 C15 C16 146.1(6) . . . . ?
N1 C14 C15 C17 -96.9(7) . . . . ?
N2 C18 C19 C20 -178.6(4) . . . . ?
N2 C18 C19 C24 -1.7(8) . . . . ?
N2 C18 C23 C22 177.1(4) . . . . ?
N2 C18 C23 C27 -2.1(7) . . . . ?
N2 C14A C15A N1 -50(3) . . . . ?
N2 C14A C15A C17A -165(4) . . . . ?
N2 C14A C15A C16A 80(3) . . . . ?
C1 N1 C14 C13 -2.1(9) . . . . ?
C1 N1 C14 C15 174.7(6) . . . . ?
C1 N1 C15A C14A -159.2(15) . . . . ?
C1 N1 C15A C17A -31(4) . . . . ?
C1 N1 C15A C16A 99(2) . . . . ?
C1 C2 C3 C4 -0.6(8) . . . . ?
C1 C2 C7 C8 -102.9(18) . . . . ?
C1 C2 C7 C9 125.6(16) . . . . ?
C1 C2 C7 C8A -125.1(18) . . . . ?
C1 C2 C7 C9A 116.4(19) . . . . ?
C1 C6 C10 C11 109.6(7) . . . . ?
C1 C6 C10 C12 -126.5(6) . . . . ?
C2 C1 C6 C5 0.0(8) . . . . ?
C2 C1 C6 C10 -179.8(5) . . . . ?
C2 C3 C4 C5 0.3(9) . . . . ?
C3 C2 C7 C8 77.5(18) . . . . ?
C3 C2 C7 C9 -54.0(17) . . . . ?
C3 C2 C7 C8A 55.3(19) . . . . ?
C3 C2 C7 C9A -63.1(19) . . . . ?
C3 C4 C5 C6 0.3(9) . . . . ?
C4 C5 C6 C1 -0.4(8) . . . . ?
C4 C5 C6 C10 179.4(6) . . . . ?
C5 C6 C10 C11 -70.3(8) . . . . ?
C5 C6 C10 C12 53.6(8) . . . . ?
C6 C1 C2 C3 0.5(8) . . . . ?
C6 C1 C2 C7 -179.1(5) . . . . ?
C7 C2 C3 C4 178.9(5) . . . . ?
C13 C14 C15 N2 -164.3(6) . . . . ?
C13 C14 C15 C16 -36.9(8) . . . . ?
C13 C14 C15 C17 80.2(7) . . . . ?
C14 N1 C1 C2 88.1(6) . . . . ?
C14 N1 C1 C6 -93.1(6) . . . . ?
C15 N2 C18 C19 -83.8(6) . . . . ?
C15 N2 C18 C23 99.0(6) . . . . ?
C18 N2 C15 C14 135.4(5) . . . . ?
C18 N2 C15 C16 7.5(8) . . . . ?
C18 N2 C15 C17 -114.2(6) . . . . ?
C18 N2 C14A C15A 174.5(18) . . . . ?
C18 N2 C14A C13A -8(2) . . . . ?
C18 C19 C20 C21 2.0(9) . . . . ?
C18 C19 C24 C25 121.8(7) . . . . ?
C18 C19 C24 C26 -115.8(6) . . . . ?
C18 C23 C27 C28 -113(2) . . . . ?
C18 C23 C27 C29 119(2) . . . . ?
C18 C23 C27 C28A -135.3(16) . . . . ?
C18 C23 C27 C29A 100.0(14) . . . . ?
C19 C18 C23 C22 0.0(8) . . . . ?
C19 C18 C23 C27 -179.1(5) . . . . ?
C19 C20 C21 C22 -0.9(10) . . . . ?
C20 C19 C24 C25 -61.3(8) . . . . ?
C20 C19 C24 C26 61.1(7) . . . . ?
C20 C21 C22 C23 -0.7(10) . . . . ?
C21 C22 C23 C18 1.1(9) . . . . ?
C21 C22 C23 C27 -179.6(6) . . . . ?
C22 C23 C27 C28 68(2) . . . . ?
C22 C23 C27 C29 -60(2) . . . . ?
C22 C23 C27 C28A 45.5(17) . . . . ?
C22 C23 C27 C29A -79.2(14) . . . . ?
C23 C18 C19 C20 -1.6(8) . . . . ?
C23 C18 C19 C24 175.3(5) . . . . ?
C24 C19 C20 C21 -175.2(6) . . . . ?
C14A N2 C18 C19 -65.7(15) . . . . ?
C14A N2 C18 C23 117.2(15) . . . . ?
C15A N1 C1 C2 112(2) . . . . ?
C15A N1 C1 C6 -69(2) . . . . ?
C13A C14A C15A N1 132(3) . . . . ?
C13A C14A C15A C17A 17(4) . . . . ?
C13A C14A C15A C16A -98(3) . . . . ?
